data_7042899
loop_
_publ_author_name
'Bamford, Karlee L.'
'Longobardi, Lauren E.'
'Liu, Lei'
'Grimme, Stefan'
'Stephan, Douglas W.'

_publ_section_title
;
 FLP reduction and hydroboration of phenanthrene o-iminoquinones and
 \a-diimines.
;
_journal_issue 16
_journal_name_full 'Dalton transactions (Cambridge, England : 2003)'
_journal_page_first 5308
_journal_page_last 5319
_journal_paper_doi 10.1039/c7dt01024a
_journal_volume 46
_journal_year 2017
_chemical_formula_sum 'C34 H17 B F10 N O'
_chemical_formula_weight 656.29
_space_group_crystal_system monoclinic
_space_group_IT_number 15
_space_group_name_Hall '-C 2yc'
_space_group_name_H-M_alt 'C 1 2/c 1'
_symmetry_space_group_name_Hall '-C 2yc'
_symmetry_space_group_name_H-M 'C 1 2/c 1'
_atom_sites_solution_hydrogens geom
_audit_creation_method SHELXL-2014/7
_audit_update_record
;
2017-03-28 deposited with the CCDC.
2017-03-28 downloaded from the CCDC.
;
_cell_angle_alpha 90
_cell_angle_beta 122.027(7)
_cell_angle_gamma 90
_cell_formula_units_Z 8
_cell_length_a 17.968(3)
_cell_length_b 22.919(4)
_cell_length_c 16.083(3)
_cell_measurement_reflns_used 3699
_cell_measurement_temperature 150(2)
_cell_measurement_theta_max 21.07
_cell_measurement_theta_min 2.32
_cell_volume 5615.1(18)
_computing_data_collection 'Bruker APEX2'
_computing_molecular_graphics 'ORTEP-3 (Farrugia, 1999)'
_computing_publication_material 'ORTEP-3 (Farrugia, 1999)'
_computing_structure_refinement 'SHELXL-2014/7 (Sheldrick, 2014)'
_computing_structure_solution 'SHELXS-97 (Sheldrick, 2008)'
_diffrn_ambient_temperature 150(2)
_diffrn_measured_fraction_theta_full 0.999
_diffrn_measured_fraction_theta_max 0.999
_diffrn_measurement_device_type 'Bruker APEX II CCD'
_diffrn_radiation_type MoK\a
_diffrn_radiation_wavelength 0.71073
_diffrn_reflns_av_R_equivalents 0.0532
_diffrn_reflns_av_unetI/netI 0.0593
_diffrn_reflns_Laue_measured_fraction_full 0.999
_diffrn_reflns_Laue_measured_fraction_max 0.999
_diffrn_reflns_limit_h_max 18
_diffrn_reflns_limit_h_min -21
_diffrn_reflns_limit_k_max 27
_diffrn_reflns_limit_k_min -27
_diffrn_reflns_limit_l_max 19
_diffrn_reflns_limit_l_min -14
_diffrn_reflns_number 22087
_diffrn_reflns_point_group_measured_fraction_full 0.999
_diffrn_reflns_point_group_measured_fraction_max 0.999
_diffrn_reflns_theta_full 25.000
_diffrn_reflns_theta_max 25.000
_diffrn_reflns_theta_min 1.605
_exptl_absorpt_coefficient_mu 0.139
_exptl_absorpt_correction_T_max 0.7456
_exptl_absorpt_correction_T_min 0.6424
_exptl_absorpt_correction_type multi-scan
_exptl_absorpt_process_details SADABS
_exptl_crystal_colour black
_exptl_crystal_density_diffrn 1.553
_exptl_crystal_density_method 'not measured'
_exptl_crystal_description shard
_exptl_crystal_F_000 2648
_exptl_crystal_size_max 0.150
_exptl_crystal_size_mid 0.120
_exptl_crystal_size_min 0.120
_refine_diff_density_max 0.286
_refine_diff_density_min -0.295
_refine_diff_density_rms 0.089
_refine_ls_extinction_method none
_refine_ls_goodness_of_fit_ref 1.052
_refine_ls_hydrogen_treatment constr
_refine_ls_matrix_type full
_refine_ls_number_parameters 426
_refine_ls_number_reflns 4951
_refine_ls_number_restraints 0
_refine_ls_restrained_S_all 1.052
_refine_ls_R_factor_all 0.0961
_refine_ls_R_factor_gt 0.0421
_refine_ls_shift/su_max 0.000
_refine_ls_shift/su_mean 0.000
_refine_ls_structure_factor_coef Fsqd
_refine_ls_weighting_details 'w=1/[\s^2^(Fo^2^)+(0.0800P)^2^] where P=(Fo^2^+2Fc^2^)/3'
_refine_ls_weighting_scheme calc
_refine_ls_wR_factor_gt 0.1026
_refine_ls_wR_factor_ref 0.1465
_reflns_Friedel_coverage 0.000
_reflns_number_gt 3027
_reflns_number_total 4951
_reflns_threshold_expression 'I > 2\s(I)'
_cod_data_source_file c7dt01024a2.cif
_cod_data_source_block compound_04
_cod_original_cell_volume 5615.2(18)
_cod_database_code 7042899
_shelx_shelxl_version_number 2014/7
_shelx_space_group_comment
;
The symmetry employed for this shelxl refinement is uniquely defined
by the following loop, which should always be used as a source of
symmetry information in preference to the above space-group names.
They are only intended as comments.
;
_shelx_estimated_absorpt_t_min 0.979
_shelx_estimated_absorpt_t_max 0.984

loop_
_space_group_symop_operation_xyz
'x, y, z'
'-x, y, -z+1/2'
'x+1/2, y+1/2, z'
'-x+1/2, y+1/2, -z+1/2'
'-x, -y, -z'
'x, -y, z-1/2'
'-x+1/2, -y+1/2, -z'
'x+1/2, -y+1/2, z-1/2'

loop_
_atom_site_label
_atom_site_type_symbol
_atom_site_fract_x
_atom_site_fract_y
_atom_site_fract_z
_atom_site_U_iso_or_equiv
_atom_site_adp_type
_atom_site_occupancy
_atom_site_site_symmetry_order
_atom_site_calc_flag
_atom_site_refinement_flags_posn
_atom_site_refinement_flags_adp
N1 N 0.75852(14) 0.06691(9) 0.27162(15) 0.0248(5) Uani 1 1 d . .
B1 B 0.6699(2) 0.08621(14) 0.2651(2) 0.0276(8) Uani 1 1 d . .
O1 O 0.64244(12) 0.02748(8) 0.28311(14) 0.0312(5) Uani 1 1 d . .
F302 F 0.79346(11) 0.06162(7) 0.47033(11) 0.0384(4) Uani 1 1 d . .
F303 F 0.81388(13) 0.11829(8) 0.62513(13) 0.0543(5) Uani 1 1 d . .
F304 F 0.71717(15) 0.21498(9) 0.60230(15) 0.0646(6) Uani 1 1 d . .
F305 F 0.59955(13) 0.25469(8) 0.41811(16) 0.0614(6) Uani 1 1 d . .
F306 F 0.57947(12) 0.20088(8) 0.26199(14) 0.0508(5) Uani 1 1 d . .
F402 F 0.68432(10) 0.19655(7) 0.18701(11) 0.0362(4) Uani 1 1 d . .
F403 F 0.57786(12) 0.23846(7) 0.00599(13) 0.0457(5) Uani 1 1 d . .
F404 F 0.43168(12) 0.17871(8) -0.12523(12) 0.0513(5) Uani 1 1 d . .
F405 F 0.39447(12) 0.07510(8) -0.07310(13) 0.0544(5) Uani 1 1 d . .
F406 F 0.50073(11) 0.03037(8) 0.10405(13) 0.0492(5) Uani 1 1 d . .
C1 C 0.8830(2) 0.16028(14) 0.3805(2) 0.0396(8) Uani 1 1 d . .
H1A H 0.9348 0.1857 0.4098 0.059 Uiso 1 1 calc R U
H1B H 0.8962 0.1253 0.4211 0.059 Uiso 1 1 calc R U
H1C H 0.8338 0.1812 0.3768 0.059 Uiso 1 1 calc R U
C2 C 0.7206(2) 0.02851(13) 0.0816(2) 0.0376(8) Uani 1 1 d . .
H2A H 0.7069 0.0279 0.0139 0.056 Uiso 1 1 calc R U
H2B H 0.6663 0.0332 0.0813 0.056 Uiso 1 1 calc R U
H2C H 0.7491 -0.0083 0.1141 0.056 Uiso 1 1 calc R U
C101 C 0.70263(19) -0.01212(12) 0.30171(19) 0.0275(7) Uani 1 1 d . .
C102 C 0.6957(2) -0.07118(13) 0.32256(19) 0.0320(7) Uani 1 1 d . .
C103 C 0.6245(2) -0.09107(14) 0.3275(2) 0.0406(8) Uani 1 1 d . .
H103 H 0.5793 -0.0647 0.3166 0.049 Uiso 1 1 calc R U
C104 C 0.6198(3) -0.14927(15) 0.3482(2) 0.0548(10) Uani 1 1 d . .
H104 H 0.5721 -0.1631 0.3525 0.066 Uiso 1 1 calc R U
C105 C 0.6859(3) -0.18686(16) 0.3624(2) 0.0585(11) Uani 1 1 d . .
H105 H 0.6832 -0.2266 0.3773 0.070 Uiso 1 1 calc R U
C106 C 0.7548(3) -0.16859(14) 0.3556(2) 0.0503(10) Uani 1 1 d . .
H106 H 0.7977 -0.1961 0.3637 0.060 Uiso 1 1 calc R U
C107 C 0.7635(2) -0.10975(13) 0.33684(19) 0.0351(8) Uani 1 1 d . .
C108 C 0.8398(2) -0.08755(13) 0.3372(2) 0.0369(8) Uani 1 1 d . .
C109 C 0.9100(2) -0.12401(16) 0.3572(2) 0.0502(10) Uani 1 1 d . .
H109 H 0.9061 -0.1645 0.3668 0.060 Uiso 1 1 calc R U
C110 C 0.9842(3) -0.10315(18) 0.3634(3) 0.0601(11) Uani 1 1 d . .
H110 H 1.0302 -0.1292 0.3758 0.072 Uiso 1 1 calc R U
C111 C 0.9925(2) -0.04395(18) 0.3515(2) 0.0540(10) Uani 1 1 d . .
H111 H 1.0451 -0.0293 0.3589 0.065 Uiso 1 1 calc R U
C112 C 0.9243(2) -0.00638(15) 0.3290(2) 0.0414(8) Uani 1 1 d . .
H112 H 0.9297 0.0340 0.3198 0.050 Uiso 1 1 calc R U
C113 C 0.84662(19) -0.02760(13) 0.31967(19) 0.0320(7) Uani 1 1 d . .
C114 C 0.77336(18) 0.00997(12) 0.29726(18) 0.0262(7) Uani 1 1 d . .
C201 C 0.80093(17) 0.09684(12) 0.22869(19) 0.0246(6) Uani 1 1 d . .
C202 C 0.85904(17) 0.14282(13) 0.2792(2) 0.0286(7) Uani 1 1 d . .
C203 C 0.89616(19) 0.17092(14) 0.2334(2) 0.0371(8) Uani 1 1 d . .
H203 H 0.9350 0.2027 0.2655 0.045 Uiso 1 1 calc R U
C204 C 0.8779(2) 0.15376(15) 0.1420(2) 0.0427(8) Uani 1 1 d . .
H204 H 0.9044 0.1735 0.1122 0.051 Uiso 1 1 calc R U
C205 C 0.8215(2) 0.10818(14) 0.0944(2) 0.0387(8) Uani 1 1 d . .
H205 H 0.8095 0.0966 0.0317 0.046 Uiso 1 1 calc R U
C206 C 0.78142(18) 0.07851(13) 0.1359(2) 0.0292(7) Uani 1 1 d . .
C301 C 0.68488(18) 0.12766(13) 0.3563(2) 0.0299(7) Uani 1 1 d . .
C302 C 0.74324(19) 0.11000(13) 0.4529(2) 0.0316(7) Uani 1 1 d . .
C303 C 0.7551(2) 0.13824(14) 0.5343(2) 0.0389(8) Uani 1 1 d . .
C304 C 0.7059(2) 0.18701(14) 0.5228(3) 0.0428(9) Uani 1 1 d . .
C305 C 0.6478(2) 0.20648(13) 0.4304(3) 0.0422(8) Uani 1 1 d . .
C306 C 0.6382(2) 0.17769(13) 0.3499(2) 0.0364(8) Uani 1 1 d . .
C401 C 0.59994(17) 0.11072(12) 0.1555(2) 0.0265(7) Uani 1 1 d . .
C402 C 0.61402(18) 0.16377(12) 0.1235(2) 0.0283(7) Uani 1 1 d . .
C403 C 0.55972(19) 0.18675(12) 0.0320(2) 0.0332(7) Uani 1 1 d . .
C404 C 0.48547(19) 0.15699(13) -0.0349(2) 0.0354(8) Uani 1 1 d . .
C405 C 0.46704(19) 0.10461(14) -0.0084(2) 0.0369(8) Uani 1 1 d . .
C406 C 0.52366(19) 0.08273(13) 0.0847(2) 0.0332(7) Uani 1 1 d . .

loop_
_atom_site_aniso_label
_atom_site_aniso_U_11
_atom_site_aniso_U_22
_atom_site_aniso_U_33
_atom_site_aniso_U_23
_atom_site_aniso_U_13
_atom_site_aniso_U_12
N1 0.0269(13) 0.0204(13) 0.0262(12) 0.0018(10) 0.0135(11) 0.0011(10)
B1 0.0242(18) 0.0233(19) 0.0367(19) 0.0020(15) 0.0171(16) 0.0002(14)
O1 0.0304(11) 0.0253(12) 0.0392(12) 0.0031(9) 0.0193(10) 0.0007(9)
F302 0.0486(11) 0.0356(11) 0.0315(9) 0.0051(8) 0.0215(9) 0.0083(9)
F303 0.0773(14) 0.0568(13) 0.0348(11) -0.0017(9) 0.0338(11) -0.0028(11)
F304 0.0973(17) 0.0572(14) 0.0684(14) -0.0218(11) 0.0636(13) -0.0091(12)
F305 0.0674(14) 0.0453(13) 0.0855(15) -0.0143(11) 0.0502(13) 0.0100(11)
F306 0.0434(11) 0.0471(12) 0.0577(13) 0.0022(10) 0.0239(10) 0.0207(9)
F402 0.0307(9) 0.0252(9) 0.0391(10) 0.0010(8) 0.0093(8) -0.0039(8)
F403 0.0488(11) 0.0262(10) 0.0444(11) 0.0097(8) 0.0129(9) -0.0003(8)
F404 0.0453(11) 0.0482(12) 0.0329(10) 0.0040(9) 0.0021(9) 0.0050(9)
F405 0.0393(11) 0.0477(12) 0.0490(11) -0.0087(9) 0.0051(9) -0.0144(9)
F406 0.0442(11) 0.0352(11) 0.0538(12) 0.0005(9) 0.0161(10) -0.0151(9)
C1 0.0355(18) 0.045(2) 0.0361(18) -0.0103(15) 0.0178(16) -0.0111(16)
C2 0.045(2) 0.0348(19) 0.0326(17) -0.0051(14) 0.0198(16) -0.0008(15)
C101 0.0327(17) 0.0242(17) 0.0234(15) -0.0004(12) 0.0134(14) 0.0017(14)
C102 0.0437(19) 0.0272(18) 0.0188(14) 0.0014(12) 0.0122(14) -0.0037(15)
C103 0.050(2) 0.034(2) 0.0278(17) -0.0007(14) 0.0142(16) -0.0106(16)
C104 0.066(3) 0.044(2) 0.0355(19) 0.0043(16) 0.0142(19) -0.023(2)
C105 0.083(3) 0.026(2) 0.041(2) 0.0045(16) 0.015(2) -0.010(2)
C106 0.074(3) 0.028(2) 0.0317(18) 0.0006(15) 0.0163(19) 0.0070(19)
C107 0.055(2) 0.0228(17) 0.0176(14) -0.0012(12) 0.0127(15) 0.0042(15)
C108 0.053(2) 0.0332(19) 0.0223(16) 0.0049(13) 0.0189(16) 0.0175(16)
C109 0.072(3) 0.043(2) 0.0363(19) 0.0142(16) 0.0296(19) 0.029(2)
C110 0.071(3) 0.071(3) 0.046(2) 0.028(2) 0.037(2) 0.048(2)
C111 0.046(2) 0.078(3) 0.041(2) 0.0245(19) 0.0255(18) 0.035(2)
C112 0.044(2) 0.050(2) 0.0337(18) 0.0158(15) 0.0229(16) 0.0207(17)
C113 0.0388(19) 0.0355(19) 0.0245(15) 0.0066(13) 0.0187(15) 0.0146(15)
C114 0.0320(17) 0.0268(17) 0.0196(14) 0.0009(12) 0.0135(13) 0.0028(14)
C201 0.0209(15) 0.0258(16) 0.0282(15) 0.0066(13) 0.0137(13) 0.0051(13)
C202 0.0209(15) 0.0302(18) 0.0315(16) 0.0029(13) 0.0117(14) 0.0024(13)
C203 0.0251(17) 0.038(2) 0.044(2) 0.0060(15) 0.0155(16) -0.0040(14)
C204 0.0351(18) 0.060(2) 0.0360(19) 0.0109(17) 0.0207(16) -0.0046(17)
C205 0.0345(18) 0.052(2) 0.0280(16) 0.0038(15) 0.0152(15) 0.0009(17)
C206 0.0261(16) 0.0319(18) 0.0279(15) 0.0063(13) 0.0131(14) 0.0051(13)
C301 0.0274(16) 0.0275(17) 0.0397(18) -0.0011(14) 0.0211(15) -0.0028(14)
C302 0.0361(18) 0.0283(18) 0.0396(18) 0.0007(14) 0.0262(16) 0.0003(14)
C303 0.050(2) 0.039(2) 0.0355(18) -0.0022(15) 0.0279(17) -0.0107(17)
C304 0.061(2) 0.035(2) 0.054(2) -0.0126(17) 0.045(2) -0.0096(18)
C305 0.047(2) 0.030(2) 0.064(2) -0.0083(17) 0.040(2) 0.0005(16)
C306 0.0342(18) 0.0319(19) 0.048(2) -0.0025(16) 0.0251(17) 0.0011(15)
C401 0.0226(16) 0.0201(17) 0.0345(16) -0.0030(13) 0.0135(14) 0.0005(13)
C402 0.0214(15) 0.0217(17) 0.0340(17) -0.0052(13) 0.0095(14) -0.0020(13)
C403 0.0343(18) 0.0215(17) 0.0390(18) 0.0025(14) 0.0161(16) 0.0007(14)
C404 0.0313(18) 0.0330(19) 0.0312(17) 0.0021(14) 0.0093(16) 0.0082(15)
C405 0.0263(17) 0.0343(19) 0.0345(18) -0.0088(15) 0.0056(15) -0.0044(15)
C406 0.0321(18) 0.0224(17) 0.0472(19) -0.0020(14) 0.0224(17) -0.0033(14)

loop_
_atom_type_symbol
_atom_type_description
_atom_type_scat_dispersion_real
_atom_type_scat_dispersion_imag
_atom_type_scat_source
C C 0.0033 0.0016 'International Tables Vol C Tables 4.2.6.8 and 6.1.1.4'
H H 0.0000 0.0000 'International Tables Vol C Tables 4.2.6.8 and 6.1.1.4'
N N 0.0061 0.0033 'International Tables Vol C Tables 4.2.6.8 and 6.1.1.4'
O O 0.0106 0.0060 'International Tables Vol C Tables 4.2.6.8 and 6.1.1.4'
B B 0.0013 0.0007 'International Tables Vol C Tables 4.2.6.8 and 6.1.1.4'
F F 0.0171 0.0103 'International Tables Vol C Tables 4.2.6.8 and 6.1.1.4'

loop_
_geom_angle_atom_site_label_1
_geom_angle_atom_site_label_2
_geom_angle_atom_site_label_3
_geom_angle
C114 N1 C201 122.4(2)
C114 N1 B1 108.4(2)
C201 N1 B1 126.6(2)
O1 B1 N1 99.0(2)
O1 B1 C401 111.8(2)
N1 B1 C401 109.7(2)
O1 B1 C301 104.9(2)
N1 B1 C301 114.5(2)
C401 B1 C301 115.6(2)
C101 O1 B1 110.1(2)
O1 C101 C114 113.3(2)
O1 C101 C102 123.2(3)
C114 C101 C102 123.5(3)
C103 C102 C101 121.5(3)
C103 C102 C107 121.3(3)
C101 C102 C107 117.2(3)
C104 C103 C102 120.0(3)
C105 C104 C103 118.8(4)
C106 C105 C104 122.1(3)
C105 C106 C107 121.2(3)
C106 C107 C102 116.6(3)
C106 C107 C108 122.9(3)
C102 C107 C108 120.4(3)
C109 C108 C113 117.4(3)
C109 C108 C107 121.5(3)
C113 C108 C107 121.1(3)
C110 C109 C108 122.1(3)
C109 C110 C111 120.1(3)
C112 C111 C110 120.0(4)
C111 C112 C113 120.3(3)
C112 C113 C108 119.8(3)
C112 C113 C114 122.6(3)
C108 C113 C114 117.5(3)
N1 C114 C101 109.0(2)
N1 C114 C113 131.0(3)
C101 C114 C113 120.0(3)
C202 C201 C206 122.1(2)
C202 C201 N1 120.0(2)
C206 C201 N1 117.9(2)
C203 C202 C201 117.5(3)
C203 C202 C1 120.7(3)
C201 C202 C1 121.8(3)
C204 C203 C202 121.6(3)
C205 C204 C203 119.9(3)
C204 C205 C206 121.5(3)
C205 C206 C201 117.6(3)
C205 C206 C2 119.7(3)
C201 C206 C2 122.8(2)
C306 C301 C302 112.9(3)
C306 C301 B1 127.0(3)
C302 C301 B1 119.7(3)
F302 C302 C303 115.9(3)
F302 C302 C301 119.4(2)
C303 C302 C301 124.7(3)
F303 C303 C302 120.6(3)
F303 C303 C304 120.0(3)
C302 C303 C304 119.4(3)
F304 C304 C305 121.5(3)
F304 C304 C303 119.8(3)
C305 C304 C303 118.7(3)
F305 C305 C304 119.3(3)
F305 C305 C306 120.1(3)
C304 C305 C306 120.6(3)
F306 C306 C305 115.8(3)
F306 C306 C301 120.6(3)
C305 C306 C301 123.6(3)
C406 C401 C402 113.2(3)
C406 C401 B1 126.0(3)
C402 C401 B1 120.8(2)
F402 C402 C403 116.4(2)
F402 C402 C401 119.0(2)
C403 C402 C401 124.5(3)
F403 C403 C402 121.2(3)
F403 C403 C404 119.1(3)
C402 C403 C404 119.7(3)
F404 C404 C403 120.5(3)
F404 C404 C405 120.4(3)
C403 C404 C405 119.1(3)
F405 C405 C404 119.7(3)
F405 C405 C406 120.7(3)
C404 C405 C406 119.6(3)
F406 C406 C405 115.5(3)
F406 C406 C401 120.5(3)
C405 C406 C401 124.0(3)

loop_
_geom_bond_atom_site_label_1
_geom_bond_atom_site_label_2
_geom_bond_distance
N1 C114 1.352(3)
N1 C201 1.444(3)
N1 B1 1.600(4)
B1 O1 1.514(4)
B1 C401 1.628(4)
B1 C301 1.647(4)
O1 C101 1.319(3)
F302 C302 1.362(3)
F303 C303 1.350(4)
F304 C304 1.346(3)
F305 C305 1.353(3)
F306 C306 1.346(4)
F402 C402 1.355(3)
F403 C403 1.353(3)
F404 C404 1.343(3)
F405 C405 1.342(3)
F406 C406 1.357(3)
C1 C202 1.502(4)
C2 C206 1.502(4)
C101 C114 1.405(4)
C101 C102 1.416(4)
C102 C103 1.400(4)
C102 C107 1.421(4)
C103 C104 1.388(4)
C104 C105 1.385(5)
C105 C106 1.366(5)
C106 C107 1.409(4)
C107 C108 1.459(4)
C108 C109 1.402(4)
C108 C113 1.421(4)
C109 C110 1.370(5)
C110 C111 1.389(5)
C111 C112 1.380(4)
C112 C113 1.408(4)
C113 C114 1.449(4)
C201 C202 1.400(4)
C201 C206 1.404(4)
C202 C203 1.388(4)
C203 C204 1.383(4)
C204 C205 1.372(4)
C205 C206 1.391(4)
C301 C306 1.392(4)
C301 C302 1.396(4)
C302 C303 1.372(4)
C303 C304 1.375(5)
C304 C305 1.361(5)
C305 C306 1.381(4)
C401 C406 1.390(4)
C401 C402 1.395(4)
C402 C403 1.368(4)
C403 C404 1.371(4)
C404 C405 1.372(4)
C405 C406 1.383(4)

loop_
_geom_torsion_atom_site_label_1
_geom_torsion_atom_site_label_2
_geom_torsion_atom_site_label_3
_geom_torsion_atom_site_label_4
_geom_torsion
C114 N1 B1 O1 -4.7(3)
C201 N1 B1 O1 156.9(2)
C114 N1 B1 C401 -121.8(2)
C201 N1 B1 C401 39.8(3)
C114 N1 B1 C301 106.3(3)
C201 N1 B1 C301 -92.1(3)
N1 B1 O1 C101 3.7(3)
C401 B1 O1 C101 119.2(2)
C301 B1 O1 C101 -114.8(2)
B1 O1 C101 C114 -1.6(3)
B1 O1 C101 C102 179.3(3)
O1 C101 C102 C103 -1.8(4)
C114 C101 C102 C103 179.2(3)
O1 C101 C102 C107 177.2(2)
C114 C101 C102 C107 -1.8(4)
C101 C102 C103 C104 -179.9(3)
C107 C102 C103 C104 1.0(4)
C102 C103 C104 C105 -0.8(5)
C103 C104 C105 C106 -0.7(5)
C104 C105 C106 C107 2.1(5)
C105 C106 C107 C102 -1.8(4)
C105 C106 C107 C108 174.7(3)
C103 C102 C107 C106 0.3(4)
C101 C102 C107 C106 -178.8(2)
C103 C102 C107 C108 -176.4(3)
C101 C102 C107 C108 4.6(4)
C106 C107 C108 C109 -0.5(4)
C102 C107 C108 C109 175.9(3)
C106 C107 C108 C113 -178.8(3)
C102 C107 C108 C113 -2.4(4)
C113 C108 C109 C110 2.3(5)
C107 C108 C109 C110 -176.1(3)
C108 C109 C110 C111 1.2(5)
C109 C110 C111 C112 -2.9(5)
C110 C111 C112 C113 1.1(5)
C111 C112 C113 C108 2.5(4)
C111 C112 C113 C114 179.3(3)
C109 C108 C113 C112 -4.1(4)
C107 C108 C113 C112 174.4(3)
C109 C108 C113 C114 178.9(3)
C107 C108 C113 C114 -2.6(4)
C201 N1 C114 C101 -158.3(2)
B1 N1 C114 C101 4.2(3)
C201 N1 C114 C113 22.3(4)
B1 N1 C114 C113 -175.2(3)
O1 C101 C114 N1 -1.8(3)
C102 C101 C114 N1 177.3(2)
O1 C101 C114 C113 177.6(2)
C102 C101 C114 C113 -3.3(4)
C112 C113 C114 N1 7.8(5)
C108 C113 C114 N1 -175.3(3)
C112 C113 C114 C101 -171.5(3)
C108 C113 C114 C101 5.4(4)
C114 N1 C201 C202 -115.6(3)
B1 N1 C201 C202 85.2(3)
C114 N1 C201 C206 64.8(3)
B1 N1 C201 C206 -94.4(3)
C206 C201 C202 C203 1.2(4)
N1 C201 C202 C203 -178.4(2)
C206 C201 C202 C1 -176.9(3)
N1 C201 C202 C1 3.5(4)
C201 C202 C203 C204 -1.1(4)
C1 C202 C203 C204 177.1(3)
C202 C203 C204 C205 0.4(5)
C203 C204 C205 C206 0.2(5)
C204 C205 C206 C201 -0.1(4)
C204 C205 C206 C2 -179.5(3)
C202 C201 C206 C205 -0.6(4)
N1 C201 C206 C205 179.0(2)
C202 C201 C206 C2 178.7(3)
N1 C201 C206 C2 -1.6(4)
O1 B1 C301 C306 -116.7(3)
N1 B1 C301 C306 135.9(3)
C401 B1 C301 C306 6.9(4)
O1 B1 C301 C302 56.0(3)
N1 B1 C301 C302 -51.4(3)
C401 B1 C301 C302 179.6(2)
C306 C301 C302 F302 -179.9(2)
B1 C301 C302 F302 6.4(4)
C306 C301 C302 C303 -0.3(4)
B1 C301 C302 C303 -173.9(3)
F302 C302 C303 F303 0.4(4)
C301 C302 C303 F303 -179.2(3)
F302 C302 C303 C304 -179.1(3)
C301 C302 C303 C304 1.2(5)
F303 C303 C304 F304 0.5(5)
C302 C303 C304 F304 -180.0(3)
F303 C303 C304 C305 179.3(3)
C302 C303 C304 C305 -1.1(5)
F304 C304 C305 F305 -0.7(5)
C303 C304 C305 F305 -179.5(3)
F304 C304 C305 C306 179.0(3)
C303 C304 C305 C306 0.2(5)
F305 C305 C306 F306 0.2(4)
C304 C305 C306 F306 -179.5(3)
F305 C305 C306 C301 -179.5(3)
C304 C305 C306 C301 0.8(5)
C302 C301 C306 F306 179.6(3)
B1 C301 C306 F306 -7.4(4)
C302 C301 C306 C305 -0.7(4)
B1 C301 C306 C305 172.4(3)
O1 B1 C401 C406 -0.2(4)
N1 B1 C401 C406 108.6(3)
C301 B1 C401 C406 -120.1(3)
O1 B1 C401 C402 -178.8(2)
N1 B1 C401 C402 -70.0(3)
C301 B1 C401 C402 61.3(3)
C406 C401 C402 F402 177.3(2)
B1 C401 C402 F402 -3.9(4)
C406 C401 C402 C403 -0.5(4)
B1 C401 C402 C403 178.3(3)
F402 C402 C403 F403 2.5(4)
C401 C402 C403 F403 -179.7(3)
F402 C402 C403 C404 -177.6(3)
C401 C402 C403 C404 0.3(5)
F403 C403 C404 F404 0.3(4)
C402 C403 C404 F404 -179.6(3)
F403 C403 C404 C405 -179.9(3)
C402 C403 C404 C405 0.2(5)
F404 C404 C405 F405 -0.4(4)
C403 C404 C405 F405 179.8(3)
F404 C404 C405 C406 179.4(3)
C403 C404 C405 C406 -0.3(5)
F405 C405 C406 F406 0.6(4)
C404 C405 C406 F406 -179.2(3)
F405 C405 C406 C401 179.9(3)
C404 C405 C406 C401 0.1(5)
C402 C401 C406 F406 179.6(2)
B1 C401 C406 F406 0.9(4)
C402 C401 C406 C405 0.3(4)
B1 C401 C406 C405 -178.4(3)
